data_7024956
loop_
_publ_author_name
'Wu, Tao'
'Li, Cheng-Hui'
'Li, Yi-Zhi'
'Zhang, Zhao-Gui'
'You, Xiao-Zeng'

_publ_section_title
;
 Synthesis, structure and chiroptical study of chiral macrocyclic imine
 nickel(II) coordination compounds derived from camphor.
;
_journal_issue 13
_journal_name_full 'Dalton transactions (Cambridge, England : 2003)'
_journal_page_first 3227
_journal_page_last 3232
_journal_paper_doi 10.1039/b923326a
_journal_volume 39
_journal_year 2010
_chemical_absolute_configuration unknown
_chemical_formula_moiety 'C24 H38 N4 Ni O4 S2'
_chemical_formula_sum 'C24 H38 N4 Ni O4 S2'
_chemical_formula_weight 569.41
_chemical_name_systematic
;
?
;
_space_group_IT_number 19
_symmetry_cell_setting orthorhombic
_symmetry_space_group_name_Hall 'P 2ac 2ab'
_symmetry_space_group_name_H-M 'P 21 21 21'
_atom_sites_solution_hydrogens geom
_atom_sites_solution_primary direct
_atom_sites_solution_secondary difmap
_audit_creation_method SHELXL-97
_cell_angle_alpha 90.00
_cell_angle_beta 90.00
_cell_angle_gamma 90.00
_cell_formula_units_Z 4
_cell_length_a 12.047(2)
_cell_length_b 12.258(2)
_cell_length_c 17.014(3)
_cell_measurement_reflns_used 1873
_cell_measurement_temperature 298(2)
_cell_measurement_theta_max 25.52
_cell_measurement_theta_min 1.95
_cell_volume 2512.5(7)
_computing_cell_refinement 'SAINT (Bruker, 2002)'
_computing_data_collection 'SMART (Bruker, 2002)'
_computing_data_reduction SAINT
_computing_molecular_graphics 'XP (Bruker, 2002)'
_computing_publication_material 'SHELXL-97 (Sheldrick, 1997)'
_computing_structure_refinement 'SHELXL-97 (Sheldrick, 1997)'
_computing_structure_solution 'SHELXS-97 (Sheldrick, 1997)'
_diffrn_ambient_temperature 298(2)
_diffrn_measured_fraction_theta_full 1.000
_diffrn_measured_fraction_theta_max 1.000
_diffrn_measurement_device_type 'Bruker smart apex II CCD'
_diffrn_measurement_method '\f and \w scans'
_diffrn_radiation_monochromator graphite
_diffrn_radiation_source 'fine-focus sealed tube'
_diffrn_radiation_type MoK\a
_diffrn_radiation_wavelength 0.71073
_diffrn_reflns_av_R_equivalents 0.0417
_diffrn_reflns_av_sigmaI/netI 0.0584
_diffrn_reflns_limit_h_max 14
_diffrn_reflns_limit_h_min -10
_diffrn_reflns_limit_k_max 14
_diffrn_reflns_limit_k_min -14
_diffrn_reflns_limit_l_max 20
_diffrn_reflns_limit_l_min -18
_diffrn_reflns_number 13137
_diffrn_reflns_theta_full 25.50
_diffrn_reflns_theta_max 25.50
_diffrn_reflns_theta_min 2.05
_exptl_absorpt_coefficient_mu 0.978
_exptl_absorpt_correction_T_max 0.86
_exptl_absorpt_correction_T_min 0.79
_exptl_absorpt_correction_type multi-scan
_exptl_absorpt_process_details '(SADABS; Bruker, 2002)'
_exptl_crystal_colour Green
_exptl_crystal_density_diffrn 1.505
_exptl_crystal_density_method 'not measured'
_exptl_crystal_description Prism
_exptl_crystal_F_000 1208
_exptl_crystal_size_max 0.25
_exptl_crystal_size_mid 0.21
_exptl_crystal_size_min 0.15
_refine_diff_density_max 0.511
_refine_diff_density_min -0.240
_refine_diff_density_rms 0.061
_refine_ls_abs_structure_details 'Flack H D (1983), Acta Cryst. A39, 876-881'
_refine_ls_abs_structure_Flack 0.009(16)
_refine_ls_extinction_method none
_refine_ls_goodness_of_fit_ref 0.986
_refine_ls_hydrogen_treatment constr
_refine_ls_matrix_type full
_refine_ls_number_parameters 320
_refine_ls_number_reflns 4679
_refine_ls_number_restraints 0
_refine_ls_restrained_S_all 0.986
_refine_ls_R_factor_all 0.0494
_refine_ls_R_factor_gt 0.0428
_refine_ls_shift/su_max 0.001
_refine_ls_shift/su_mean 0.000
_refine_ls_structure_factor_coef Fsqd
_refine_ls_weighting_details 'calc w=1/[\s^2^(Fo^2^)+(0.0290P)^2^] where P=(Fo^2^+2Fc^2^)/3'
_refine_ls_weighting_scheme calc
_refine_ls_wR_factor_gt 0.0771
_refine_ls_wR_factor_ref 0.0795
_reflns_number_gt 4151
_reflns_number_total 4679
_reflns_threshold_expression I>2\s(I)
_cod_data_source_file b923326a.txt
_cod_data_source_block 081106bm
_cod_depositor_comments
;
The following automatic conversions were performed:

'_exptl_absorpt_correction_type' value 'Multi-scan' changed to
'multi-scan' according to
/home/saulius/struct/CIF-dictionaries/cif_core.dic dictionary named
'cif_core.dic' version 2.4.2 from 2011-04-26.

Automatic conversion script
Id: cif_fix_values 1891 2012-01-12 08:04:46Z andrius 
;
_cod_original_cell_volume 2512.6(7)
_cod_database_code 7024956

loop_
_symmetry_equiv_pos_as_xyz
'x, y, z'
'-x+1/2, -y, z+1/2'
'-x, y+1/2, -z+1/2'
'x+1/2, -y+1/2, -z'

loop_
_atom_site_label
_atom_site_type_symbol
_atom_site_fract_x
_atom_site_fract_y
_atom_site_fract_z
_atom_site_U_iso_or_equiv
_atom_site_adp_type
_atom_site_occupancy
_atom_site_symmetry_multiplicity
_atom_site_calc_flag
_atom_site_refinement_flags
Ni1 Ni 0.10874(4) 1.09476(3) 0.75171(2) 0.02706(12) Uani 1 1 d .
S1 S 0.26688(8) 1.04168(8) 0.62015(5) 0.0366(2) Uani 1 1 d .
N3 N 0.0645(3) 1.1199(2) 0.85922(16) 0.0285(7) Uani 1 1 d .
N2 N 0.2511(2) 1.0944(2) 0.79815(14) 0.0285(6) Uani 1 1 d .
C7 C 0.3140(3) 0.9111(3) 0.7563(2) 0.0282(7) Uani 1 1 d .
N1 N 0.1550(3) 1.1028(2) 0.64570(15) 0.0346(7) Uani 1 1 d .
N4 N -0.0379(2) 1.0931(2) 0.71221(15) 0.0326(7) Uani 1 1 d .
C3 C 0.4343(3) 0.8651(3) 0.7660(2) 0.0358(9) Uani 1 1 d .
C6 C 0.2468(3) 0.8366(3) 0.8124(2) 0.0387(10) Uani 1 1 d .
H6A H 0.1807 0.8734 0.8312 0.046 Uiso 1 1 calc R
H6B H 0.2253 0.7694 0.7864 0.046 Uiso 1 1 calc R
C10 C 0.2541(3) 1.1889(3) 0.8502(2) 0.0381(9) Uani 1 1 d .
H10A H 0.2540 1.2559 0.8199 0.046 Uiso 1 1 calc R
H10B H 0.3205 1.1874 0.8825 0.046 Uiso 1 1 calc R
O2 O 0.3627(2) 1.1028(2) 0.64369(14) 0.0483(7) Uani 1 1 d .
C8 C 0.3191(3) 1.0156(3) 0.80404(19) 0.0308(9) Uani 1 1 d .
O1 O 0.2606(2) 1.0115(2) 0.53842(14) 0.0525(8) Uani 1 1 d .
C14 C -0.0228(3) 1.1000(3) 0.89708(18) 0.0340(9) Uani 1 1 d .
C9 C 0.2690(3) 0.9152(3) 0.67236(19) 0.0376(9) Uani 1 1 d .
H9A H 0.1935 0.8879 0.6738 0.045 Uiso 1 1 calc R
H9B H 0.3120 0.8640 0.6413 0.045 Uiso 1 1 calc R
C12 C 0.0636(3) 1.0985(3) 0.58918(19) 0.0376(9) Uani 1 1 d .
H12A H 0.0499 1.0240 0.5724 0.045 Uiso 1 1 calc R
H12B H 0.0801 1.1426 0.5433 0.045 Uiso 1 1 calc R
C1 C 0.4062(3) 0.9986(3) 0.8674(2) 0.0391(9) Uani 1 1 d .
H1A H 0.3768 1.0136 0.9194 0.047 Uiso 1 1 calc R
H1B H 0.4714 1.0434 0.8584 0.047 Uiso 1 1 calc R
C4 C 0.4469(3) 0.7467(3) 0.7399(2) 0.0499(11) Uani 1 1 d .
H4A H 0.5175 0.7193 0.7571 0.075 Uiso 1 1 calc R
H4B H 0.4428 0.7428 0.6836 0.075 Uiso 1 1 calc R
H4C H 0.3886 0.7037 0.7625 0.075 Uiso 1 1 calc R
C13 C -0.0352(3) 1.1436(3) 0.6331(2) 0.0378(10) Uani 1 1 d .
H13A H -0.0289 1.2222 0.6377 0.045 Uiso 1 1 calc R
H13B H -0.1031 1.1268 0.6049 0.045 Uiso 1 1 calc R
C11 C 0.1515(3) 1.1824(3) 0.9013(2) 0.0354(9) Uani 1 1 d .
H11A H 0.1692 1.1467 0.9506 0.042 Uiso 1 1 calc R
H11B H 0.1247 1.2553 0.9129 0.042 Uiso 1 1 calc R
C5 C 0.5241(3) 0.9307(3) 0.7261(2) 0.0503(11) Uani 1 1 d .
H5A H 0.5224 0.9169 0.6706 0.075 Uiso 1 1 calc R
H5B H 0.5952 0.9099 0.7468 0.075 Uiso 1 1 calc R
H5C H 0.5119 1.0070 0.7356 0.075 Uiso 1 1 calc R
O5 O -0.2103(3) 0.9861(3) 0.68816(16) 0.0777(11) Uani 1 1 d .
C2 C 0.3281(4) 0.8139(3) 0.8803(2) 0.0497(11) Uani 1 1 d .
H2A H 0.2990 0.8407 0.9298 0.060 Uiso 1 1 calc R
H2B H 0.3432 0.7365 0.8851 0.060 Uiso 1 1 calc R
C21 C -0.0485(4) 0.9102(4) 0.9917(2) 0.0542(12) Uani 1 1 d .
H21A H -0.0453 0.8395 0.9675 0.081 Uiso 1 1 calc R
H21B H -0.0592 0.9020 1.0473 0.081 Uiso 1 1 calc R
H21C H 0.0197 0.9484 0.9821 0.081 Uiso 1 1 calc R
C18 C -0.1188(3) 1.0255(3) 0.8741(2) 0.0345(9) Uani 1 1 d .
C23 C -0.0924(4) 0.9405(3) 0.81213(19) 0.0372(9) Uani 1 1 d .
H23A H -0.1436 0.8802 0.8196 0.045 Uiso 1 1 calc R
H23B H -0.0186 0.9128 0.8231 0.045 Uiso 1 1 calc R
C20 C -0.2483(4) 0.9021(4) 0.9569(2) 0.0699(14) Uani 1 1 d .
H20A H -0.3099 0.9411 0.9345 0.105 Uiso 1 1 calc R
H20B H -0.2658 0.8815 1.0099 0.105 Uiso 1 1 calc R
H20C H -0.2339 0.8379 0.9263 0.105 Uiso 1 1 calc R
C24 C 0.4317(3) 0.8762(3) 0.8563(2) 0.0413(10) Uani 1 1 d .
H24 H 0.4996 0.8516 0.8825 0.050 Uiso 1 1 calc R
C17 C -0.2194(3) 1.0995(4) 0.8601(2) 0.0498(11) Uani 1 1 d .
H17A H -0.2801 1.0589 0.8367 0.060 Uiso 1 1 calc R
H17B H -0.2002 1.1599 0.8259 0.060 Uiso 1 1 calc R
C22 C -0.1457(3) 0.9752(3) 0.9568(2) 0.0414(10) Uani 1 1 d .
C19 C -0.1622(4) 1.0872(4) 0.9953(2) 0.0531(12) Uani 1 1 d .
H19 H -0.1816 1.0841 1.0512 0.064 Uiso 1 1 calc R
C15 C -0.0529(4) 1.1435(4) 0.9783(2) 0.0522(12) Uani 1 1 d .
H15A H 0.0030 1.1240 1.0168 0.063 Uiso 1 1 calc R
H15B H -0.0615 1.2221 0.9776 0.063 Uiso 1 1 calc R
C16 C -0.2510(4) 1.1407(4) 0.9431(2) 0.0675(15) Uani 1 1 d .
H16A H -0.2472 1.2196 0.9461 0.081 Uiso 1 1 calc R
H16B H -0.3249 1.1169 0.9578 0.081 Uiso 1 1 calc R
S4 S -0.09655(10) 0.97639(9) 0.71223(6) 0.0467(3) Uani 1 1 d .
O7 O -0.0368(3) 0.8909(3) 0.67202(17) 0.0720(10) Uani 1 1 d .

loop_
_atom_site_aniso_label
_atom_site_aniso_U_11
_atom_site_aniso_U_22
_atom_site_aniso_U_33
_atom_site_aniso_U_23
_atom_site_aniso_U_13
_atom_site_aniso_U_12
Ni1 0.0297(2) 0.0301(2) 0.0214(2) -0.0013(2) -0.0001(2) 0.0006(2)
S1 0.0370(6) 0.0483(6) 0.0244(5) 0.0026(4) 0.0046(4) 0.0065(5)
N3 0.0387(19) 0.0267(17) 0.0202(15) 0.0010(12) 0.0010(13) 0.0034(14)
N2 0.0274(17) 0.0324(15) 0.0256(15) -0.0028(14) -0.0045(12) -0.0016(16)
C7 0.0264(17) 0.0289(16) 0.0293(17) -0.004(2) -0.0005(16) 0.0001(15)
N1 0.0416(19) 0.0403(18) 0.0218(15) -0.0006(15) 0.0012(13) 0.0006(17)
N4 0.0324(18) 0.0430(17) 0.0225(14) -0.0005(15) -0.0013(12) 0.0005(16)
C3 0.031(2) 0.0349(19) 0.042(2) -0.0029(17) -0.0018(17) 0.0027(16)
C6 0.042(3) 0.032(2) 0.042(2) -0.0001(17) 0.002(2) -0.001(2)
C10 0.040(2) 0.034(2) 0.041(2) -0.0048(18) -0.0092(19) 0.001(2)
O2 0.0389(17) 0.0579(17) 0.0482(16) 0.0088(15) 0.0062(12) -0.0069(15)
C8 0.026(2) 0.038(2) 0.028(2) 0.0035(17) 0.0046(16) -0.0036(19)
O1 0.0542(19) 0.076(2) 0.0272(14) 0.0000(13) 0.0049(13) 0.0177(17)
C14 0.049(3) 0.031(2) 0.0214(18) 0.0032(18) 0.0024(17) 0.011(2)
C9 0.042(2) 0.037(2) 0.034(2) -0.0076(18) -0.0033(17) 0.002(2)
C12 0.042(2) 0.047(2) 0.0244(18) 0.0028(19) -0.0009(16) 0.004(2)
C1 0.034(2) 0.047(2) 0.036(2) -0.0054(17) -0.0087(19) 0.003(2)
C4 0.046(3) 0.041(2) 0.063(3) -0.007(2) -0.004(2) 0.0149(19)
C13 0.036(2) 0.051(2) 0.027(2) -0.0007(18) -0.0051(18) 0.007(2)
C11 0.049(3) 0.033(2) 0.0246(19) -0.0044(16) -0.0051(17) -0.0012(19)
C5 0.031(2) 0.065(3) 0.055(3) -0.003(2) 0.0027(19) 0.008(2)
O5 0.057(2) 0.131(3) 0.0452(19) 0.0122(19) -0.0129(15) -0.038(2)
C2 0.060(3) 0.047(3) 0.043(2) 0.013(2) -0.003(2) -0.001(2)
C21 0.059(3) 0.059(3) 0.045(2) 0.023(2) -0.001(2) -0.005(3)
C18 0.037(2) 0.040(2) 0.0261(19) 0.0059(16) 0.0038(17) 0.003(2)
C23 0.035(2) 0.036(2) 0.040(2) -0.0006(16) 0.0024(18) -0.007(2)
C20 0.057(3) 0.094(4) 0.059(3) 0.028(3) 0.014(2) -0.008(3)
C24 0.038(3) 0.045(2) 0.040(2) 0.0031(18) -0.0097(18) 0.0071(19)
C17 0.047(3) 0.065(3) 0.037(2) 0.011(2) 0.0040(19) 0.014(2)
C22 0.037(2) 0.055(3) 0.031(2) 0.010(2) 0.0081(17) -0.002(2)
C19 0.059(3) 0.073(3) 0.028(2) 0.006(2) 0.019(2) 0.005(3)
C15 0.073(3) 0.055(3) 0.028(2) -0.008(2) 0.012(2) -0.001(3)
C16 0.069(4) 0.083(4) 0.050(3) 0.002(2) 0.021(3) 0.024(3)
S4 0.0457(7) 0.0606(7) 0.0339(5) -0.0104(5) 0.0013(5) -0.0220(6)
O7 0.103(3) 0.055(2) 0.0587(19) -0.0267(17) 0.0276(18) -0.027(2)

loop_
_atom_type_symbol
_atom_type_description
_atom_type_scat_dispersion_real
_atom_type_scat_dispersion_imag
_atom_type_scat_source
C C 0.0033 0.0016 'International Tables Vol C Tables 4.2.6.8 and 6.1.1.4'
H H 0.0000 0.0000 'International Tables Vol C Tables 4.2.6.8 and 6.1.1.4'
N N 0.0061 0.0033 'International Tables Vol C Tables 4.2.6.8 and 6.1.1.4'
O O 0.0106 0.0060 'International Tables Vol C Tables 4.2.6.8 and 6.1.1.4'
S S 0.1246 0.1234 'International Tables Vol C Tables 4.2.6.8 and 6.1.1.4'
Ni Ni 0.3393 1.1124 'International Tables Vol C Tables 4.2.6.8 and 6.1.1.4'

loop_
_geom_angle_atom_site_label_1
_geom_angle_atom_site_label_2
_geom_angle_atom_site_label_3
_geom_angle
N2 Ni1 N4 176.02(12)
N2 Ni1 N1 97.55(13)
N4 Ni1 N1 86.39(13)
N2 Ni1 N3 81.62(12)
N4 Ni1 N3 94.64(13)
N1 Ni1 N3 167.80(13)
O2 S1 O1 116.48(17)
O2 S1 N1 110.96(16)
O1 S1 N1 109.75(16)
O2 S1 C9 107.62(17)
O1 S1 C9 104.94(17)
N1 S1 C9 106.44(17)
C14 N3 C11 116.4(3)
C14 N3 Ni1 133.3(3)
C11 N3 Ni1 110.2(2)
C8 N2 C10 122.7(3)
C8 N2 Ni1 128.3(2)
C10 N2 Ni1 106.0(2)
C8 C7 C9 119.1(3)
C8 C7 C6 100.9(3)
C9 C7 C6 114.2(3)
C8 C7 C3 102.1(3)
C9 C7 C3 116.1(3)
C6 C7 C3 102.0(3)
C12 N1 S1 116.0(2)
C12 N1 Ni1 113.8(2)
S1 N1 Ni1 118.88(17)
C13 N4 S4 112.6(2)
C13 N4 Ni1 107.3(2)
S4 N4 Ni1 115.07(17)
C5 C3 C4 107.7(3)
C5 C3 C24 114.6(3)
C4 C3 C24 112.1(3)
C5 C3 C7 115.1(3)
C4 C3 C7 113.9(3)
C24 C3 C7 93.1(3)
C2 C6 C7 103.7(3)
C2 C6 H6A 111.0
C7 C6 H6A 111.0
C2 C6 H6B 111.0
C7 C6 H6B 111.0
H6A C6 H6B 109.0
N2 C10 C11 106.6(3)
N2 C10 H10A 110.4
C11 C10 H10A 110.4
N2 C10 H10B 110.4
C11 C10 H10B 110.4
H10A C10 H10B 108.6
N2 C8 C7 125.0(3)
N2 C8 C1 127.3(3)
C7 C8 C1 107.0(3)
N3 C14 C15 126.5(4)
N3 C14 C18 128.2(3)
C15 C14 C18 105.2(3)
C7 C9 S1 119.9(3)
C7 C9 H9A 107.4
S1 C9 H9A 107.3
C7 C9 H9B 107.3
S1 C9 H9B 107.3
H9A C9 H9B 106.9
N1 C12 C13 104.8(3)
N1 C12 H12A 110.8
C13 C12 H12A 110.8
N1 C12 H12B 110.8
C13 C12 H12B 110.8
H12A C12 H12B 108.9
C8 C1 C24 100.5(3)
C8 C1 H1A 111.7
C24 C1 H1A 111.7
C8 C1 H1B 111.7
C24 C1 H1B 111.7
H1A C1 H1B 109.4
C3 C4 H4A 109.5
C3 C4 H4B 109.5
H4A C4 H4B 109.5
C3 C4 H4C 109.5
H4A C4 H4C 109.5
H4B C4 H4C 109.5
N4 C13 C12 108.3(3)
N4 C13 H13A 110.0
C12 C13 H13A 110.0
N4 C13 H13B 110.0
C12 C13 H13B 110.0
H13A C13 H13B 108.4
N3 C11 C10 109.1(3)
N3 C11 H11A 109.9
C10 C11 H11A 109.9
N3 C11 H11B 109.9
C10 C11 H11B 109.9
H11A C11 H11B 108.3
C3 C5 H5A 109.5
C3 C5 H5B 109.5
H5A C5 H5B 109.5
C3 C5 H5C 109.5
H5A C5 H5C 109.5
H5B C5 H5C 109.5
C24 C2 C6 103.3(3)
C24 C2 H2A 111.1
C6 C2 H2A 111.1
C24 C2 H2B 111.1
C6 C2 H2B 111.1
H2A C2 H2B 109.1
C22 C21 H21A 109.5
C22 C21 H21B 109.5
H21A C21 H21B 109.5
C22 C21 H21C 109.5
H21A C21 H21C 109.5
H21B C21 H21C 109.5
C23 C18 C14 115.6(3)
C23 C18 C17 117.7(3)
C14 C18 C17 106.5(3)
C23 C18 C22 113.4(3)
C14 C18 C22 99.3(3)
C17 C18 C22 102.0(3)
C18 C23 S4 119.7(3)
C18 C23 H23A 107.4
S4 C23 H23A 107.4
C18 C23 H23B 107.4
S4 C23 H23B 107.4
H23A C23 H23B 106.9
C22 C20 H20A 109.5
C22 C20 H20B 109.5
H20A C20 H20B 109.5
C22 C20 H20C 109.5
H20A C20 H20C 109.5
H20B C20 H20C 109.5
C2 C24 C3 103.9(3)
C2 C24 C1 107.0(3)
C3 C24 C1 102.3(3)
C2 C24 H24 114.2
C3 C24 H24 114.2
C1 C24 H24 114.2
C18 C17 C16 104.3(3)
C18 C17 H17A 110.9
C16 C17 H17A 110.9
C18 C17 H17B 110.9
C16 C17 H17B 110.9
H17A C17 H17B 108.9
C20 C22 C19 114.8(4)
C20 C22 C21 108.2(3)
C19 C22 C21 113.4(4)
C20 C22 C18 113.5(3)
C19 C22 C18 93.3(3)
C21 C22 C18 113.1(3)
C15 C19 C22 102.3(3)
C15 C19 C16 107.5(4)
C22 C19 C16 103.0(4)
C15 C19 H19 114.3
C22 C19 H19 114.3
C16 C19 H19 114.3
C19 C15 C14 102.7(3)
C19 C15 H15A 111.2
C14 C15 H15A 111.2
C19 C15 H15B 111.2
C14 C15 H15B 111.2
H15A C15 H15B 109.1
C19 C16 C17 102.5(3)
C19 C16 H16A 111.3
C17 C16 H16A 111.3
C19 C16 H16B 111.3
C17 C16 H16B 111.3
H16A C16 H16B 109.2
O5 S4 O7 113.7(2)
O5 S4 N4 110.4(2)
O7 S4 N4 115.46(18)
O5 S4 C23 108.9(2)
O7 S4 C23 105.2(2)
N4 S4 C23 102.26(16)

loop_
_geom_bond_atom_site_label_1
_geom_bond_atom_site_label_2
_geom_bond_distance
Ni1 N2 1.888(3)
Ni1 N4 1.890(3)
Ni1 N1 1.890(3)
Ni1 N3 1.930(3)
S1 O2 1.433(3)
S1 O1 1.441(3)
S1 N1 1.602(3)
S1 C9 1.787(4)
N3 C14 1.258(5)
N3 C11 1.482(4)
N2 C8 1.271(4)
N2 C10 1.459(4)
C7 C8 1.518(4)
C7 C9 1.528(4)
C7 C6 1.549(5)
C7 C3 1.563(5)
N1 C12 1.463(4)
N4 C13 1.482(4)
N4 S4 1.595(3)
C3 C5 1.510(5)
C3 C4 1.525(5)
C3 C24 1.541(5)
C6 C2 1.539(5)
C6 H6A 0.9700
C6 H6B 0.9700
C10 C11 1.514(5)
C10 H10A 0.9700
C10 H10B 0.9700
C8 C1 1.519(5)
C14 C15 1.524(5)
C14 C18 1.525(5)
C9 H9A 0.9700
C9 H9B 0.9700
C12 C13 1.510(5)
C12 H12A 0.9700
C12 H12B 0.9700
C1 C24 1.544(5)
C1 H1A 0.9700
C1 H1B 0.9700
C4 H4A 0.9600
C4 H4B 0.9600
C4 H4C 0.9600
C13 H13A 0.9700
C13 H13B 0.9700
C11 H11A 0.9700
C11 H11B 0.9700
C5 H5A 0.9600
C5 H5B 0.9600
C5 H5C 0.9600
O5 S4 1.436(3)
C2 C24 1.519(5)
C2 H2A 0.9700
C2 H2B 0.9700
C21 C22 1.536(6)
C21 H21A 0.9600
C21 H21B 0.9600
C21 H21C 0.9600
C18 C23 1.516(5)
C18 C17 1.533(5)
C18 C22 1.570(5)
C23 S4 1.756(3)
C23 H23A 0.9700
C23 H23B 0.9700
C20 C22 1.527(6)
C20 H20A 0.9600
C20 H20B 0.9600
C20 H20C 0.9600
C24 H24 0.9800
C17 C16 1.547(5)
C17 H17A 0.9700
C17 H17B 0.9700
C22 C19 1.535(6)
C19 C15 1.515(6)
C19 C16 1.537(6)
C19 H19 0.9800
C15 H15A 0.9700
C15 H15B 0.9700
C16 H16A 0.9700
C16 H16B 0.9700
S4 O7 1.444(3)

loop_
_geom_torsion_atom_site_label_1
_geom_torsion_atom_site_label_2
_geom_torsion_atom_site_label_3
_geom_torsion_atom_site_label_4
_geom_torsion
N2 Ni1 N3 C14 -153.6(4)
N4 Ni1 N3 C14 25.0(4)
N1 Ni1 N3 C14 119.4(6)
N2 Ni1 N3 C11 31.4(2)
N4 Ni1 N3 C11 -150.0(2)
N1 Ni1 N3 C11 -55.6(7)
N4 Ni1 N2 C8 93.8(19)
N1 Ni1 N2 C8 -78.4(3)
N3 Ni1 N2 C8 113.9(3)
N4 Ni1 N2 C10 -67(2)
N1 Ni1 N2 C10 121.3(2)
N3 Ni1 N2 C10 -46.4(2)
O2 S1 N1 C12 141.0(3)
O1 S1 N1 C12 10.8(3)
C9 S1 N1 C12 -102.2(3)
O2 S1 N1 Ni1 -77.7(2)
O1 S1 N1 Ni1 152.17(19)
C9 S1 N1 Ni1 39.1(2)
N2 Ni1 N1 C12 176.7(3)
N4 Ni1 N1 C12 -2.7(3)
N3 Ni1 N1 C12 -98.0(7)
N2 Ni1 N1 S1 34.6(2)
N4 Ni1 N1 S1 -144.9(2)
N3 Ni1 N1 S1 119.8(6)
N2 Ni1 N4 C13 164.7(18)
N1 Ni1 N4 C13 -23.1(2)
N3 Ni1 N4 C13 144.7(2)
N2 Ni1 N4 S4 -69(2)
N1 Ni1 N4 S4 103.05(18)
N3 Ni1 N4 S4 -89.14(17)
C8 C7 C3 C5 -68.3(4)
C9 C7 C3 C5 62.9(4)
C6 C7 C3 C5 -172.4(3)
C8 C7 C3 C4 166.6(3)
C9 C7 C3 C4 -62.2(4)
C6 C7 C3 C4 62.6(4)
C8 C7 C3 C24 50.7(3)
C9 C7 C3 C24 -178.0(3)
C6 C7 C3 C24 -53.3(3)
C8 C7 C6 C2 -70.5(3)
C9 C7 C6 C2 160.5(3)
C3 C7 C6 C2 34.5(3)
C8 N2 C10 C11 -110.8(4)
Ni1 N2 C10 C11 50.9(3)
C10 N2 C8 C7 174.5(3)
Ni1 N2 C8 C7 17.1(5)
C10 N2 C8 C1 5.8(6)
Ni1 N2 C8 C1 -151.6(3)
C9 C7 C8 N2 32.1(5)
C6 C7 C8 N2 -93.7(4)
C3 C7 C8 N2 161.4(3)
C9 C7 C8 C1 -157.3(3)
C6 C7 C8 C1 77.0(3)
C3 C7 C8 C1 -27.9(3)
C11 N3 C14 C15 6.7(5)
Ni1 N3 C14 C15 -168.0(3)
C11 N3 C14 C18 -170.9(3)
Ni1 N3 C14 C18 14.3(6)
C8 C7 C9 S1 20.9(5)
C6 C7 C9 S1 140.0(3)
C3 C7 C9 S1 -101.8(3)
O2 S1 C9 C7 34.6(3)
O1 S1 C9 C7 159.3(3)
N1 S1 C9 C7 -84.4(3)
S1 N1 C12 C13 170.3(2)
Ni1 N1 C12 C13 27.0(4)
N2 C8 C1 C24 162.7(4)
C7 C8 C1 C24 -7.7(4)
S4 N4 C13 C12 -83.5(3)
Ni1 N4 C13 C12 44.2(3)
N1 C12 C13 N4 -45.3(4)
C14 N3 C11 C10 174.4(3)
Ni1 N3 C11 C10 -9.7(3)
N2 C10 C11 N3 -25.7(4)
C7 C6 C2 C24 -0.2(4)
N3 C14 C18 C23 20.0(5)
C15 C14 C18 C23 -158.0(3)
N3 C14 C18 C17 -112.8(4)
C15 C14 C18 C17 69.2(3)
N3 C14 C18 C22 141.6(4)
C15 C14 C18 C22 -36.4(4)
C14 C18 C23 S4 -83.1(4)
C17 C18 C23 S4 44.3(5)
C22 C18 C23 S4 163.1(3)
C6 C2 C24 C3 -35.0(4)
C6 C2 C24 C1 72.7(4)
C5 C3 C24 C2 173.9(3)
C4 C3 C24 C2 -63.0(4)
C7 C3 C24 C2 54.3(3)
C5 C3 C24 C1 62.7(4)
C4 C3 C24 C1 -174.2(3)
C7 C3 C24 C1 -56.9(3)
C8 C1 C24 C2 -67.4(4)
C8 C1 C24 C3 41.5(4)
C23 C18 C17 C16 158.1(4)
C14 C18 C17 C16 -70.3(4)
C22 C18 C17 C16 33.4(4)
C23 C18 C22 C20 -62.3(5)
C14 C18 C22 C20 174.5(4)
C17 C18 C22 C20 65.2(4)
C23 C18 C22 C19 178.7(3)
C14 C18 C22 C19 55.5(3)
C17 C18 C22 C19 -53.7(4)
C23 C18 C22 C21 61.5(5)
C14 C18 C22 C21 -61.7(4)
C17 C18 C22 C21 -171.0(3)
C20 C22 C19 C15 -174.0(3)
C21 C22 C19 C15 60.8(4)
C18 C22 C19 C15 -56.2(4)
C20 C22 C19 C16 -62.6(4)
C21 C22 C19 C16 172.2(3)
C18 C22 C19 C16 55.2(4)
C22 C19 C15 C14 35.3(4)
C16 C19 C15 C14 -72.8(4)
N3 C14 C15 C19 -176.6(4)
C18 C14 C15 C19 1.5(4)
C15 C19 C16 C17 70.9(4)
C22 C19 C16 C17 -36.7(4)
C18 C17 C16 C19 1.3(5)
C13 N4 S4 O5 -62.0(3)
Ni1 N4 S4 O5 174.60(17)
C13 N4 S4 O7 68.7(3)
Ni1 N4 S4 O7 -54.8(2)
C13 N4 S4 C23 -177.7(3)
Ni1 N4 S4 C23 58.8(2)
C18 C23 S4 O5 -74.5(4)
C18 C23 S4 O7 163.3(3)
C18 C23 S4 N4 42.3(4)
